data_7035882
loop_
_publ_author_name
'Weiss, Daniel T.'
'Altmann, Philipp J.'
'Haslinger, Stefan'
'Jandl, Christian'
'P\"othig, Alexander'
'Cokoja, Mirza'
'K\"uhn, Fritz E'

_publ_section_title
;
 Structural diversity of late transition metal complexes with flexible
 tetra-NHC ligands.
;
_journal_issue 42
_journal_name_full 'Dalton transactions (Cambridge, England : 2003)'
_journal_page_first 18329
_journal_page_last 18339
_journal_paper_doi 10.1039/c5dt02386f
_journal_volume 44
_journal_year 2015
_chemical_compound_source 'see text'
_chemical_formula_moiety 'C17 H20 N8 Pt, 2(F6 P)'
_chemical_formula_sum 'C17 H20 F12 N8 P2 Pt'
_chemical_formula_weight 821.43
_space_group_IT_number 2
_symmetry_cell_setting triclinic
_symmetry_Int_Tables_number 2
_symmetry_space_group_name_Hall '-P 1'
_symmetry_space_group_name_H-M 'P -1'
_atom_sites_solution_hydrogens geom
_audit_update_record
;
2015-06-22 deposited with the CCDC.
2015-07-20 downloaded from the CCDC.
;
_cell_angle_alpha 60.019(2)
_cell_angle_beta 71.750(3)
_cell_angle_gamma 77.024(2)
_cell_formula_units_Z 2
_cell_length_a 10.3598(6)
_cell_length_b 12.0333(6)
_cell_length_c 12.0391(8)
_cell_measurement_reflns_used 9890
_cell_measurement_temperature 123
_cell_measurement_theta_max 26.4059
_cell_measurement_theta_min 2.4251
_cell_volume 1230.38(13)
_computing_cell_refinement 'SAINT (Bruker, 2012)'
_computing_data_collection 'APEX II Control Software (Bruker, 2013)'
_computing_data_reduction 'SAINT (Bruker, 2012)'
_computing_molecular_graphics 'PLATON (Spek, 2011)'
_computing_publication_material 'PLATON (Spek, 2011), enCIFer (Allen, 2004)'
_computing_structure_refinement 'SHELXL2014 (Sheldrick, 2014), SHELXLE (Huebschle, 2011)'
_computing_structure_solution 'SHELXS97 (Sheldrick, 1997)'
_diffrn_ambient_temperature 123
_diffrn_detector ' CCD plate '
_diffrn_detector_area_resol_mean 16
_diffrn_measured_fraction_theta_full 0.996
_diffrn_measured_fraction_theta_max 0.994
_diffrn_measurement_device ' \k-geometry diffractometer '
_diffrn_measurement_device_type ' Bruker APEX-II CCD '
_diffrn_measurement_method ' phi- and omega-rotation '
_diffrn_radiation_monochromator graphite
_diffrn_radiation_probe x-ray
_diffrn_radiation_source 'fine-focus sealed tube'
_diffrn_radiation_type MoK\a
_diffrn_radiation_wavelength 0.71073
_diffrn_reflns_av_R_equivalents 0.0992
_diffrn_reflns_av_sigmaI/netI 0.0600
_diffrn_reflns_limit_h_max 12
_diffrn_reflns_limit_h_min -12
_diffrn_reflns_limit_k_max 14
_diffrn_reflns_limit_k_min -14
_diffrn_reflns_limit_l_max 14
_diffrn_reflns_limit_l_min -14
_diffrn_reflns_number 21659
_diffrn_reflns_reduction_process
;
;
_diffrn_reflns_theta_full 25.24
_diffrn_reflns_theta_max 25.35
_diffrn_reflns_theta_min 1.96
_exptl_absorpt_coefficient_mu 5.950
_exptl_absorpt_correction_T_max 0.7454
_exptl_absorpt_correction_T_min 0.5162
_exptl_absorpt_correction_type multi-scan
_exptl_absorpt_process_details 'SADABS, Bruker, 2008b'
_exptl_crystal_colour colourless
_exptl_crystal_density_diffrn 2.217
_exptl_crystal_density_method 'Not Measured'
_exptl_crystal_description fragment
_exptl_crystal_F_000 788
_exptl_crystal_size_max 0.200
_exptl_crystal_size_mid 0.100
_exptl_crystal_size_min 0.050
_refine_diff_density_max 2.293
_refine_diff_density_min -1.787
_refine_diff_density_rms 0.169
_refine_ls_extinction_method none
_refine_ls_goodness_of_fit_ref 1.016
_refine_ls_hydrogen_treatment constr
_refine_ls_matrix_type full
_refine_ls_number_parameters 491
_refine_ls_number_reflns 4488
_refine_ls_number_restraints 588
_refine_ls_restrained_S_all 1.047
_refine_ls_R_factor_all 0.0374
_refine_ls_R_factor_gt 0.0332
_refine_ls_shift/su_max 0.001
_refine_ls_shift/su_mean 0.000
_refine_ls_structure_factor_coef Fsqd
_refine_ls_weighting_details 'W=1/[\S^2^(FO^2^)+(0.0454P)^2^] WHERE P=(FO^2^+2FC^2^)/3'
_refine_ls_weighting_scheme calc
_refine_ls_wR_factor_gt 0.0767
_refine_ls_wR_factor_ref 0.0783
_reflns_number_gt 4070
_reflns_number_total 4488
_reflns_threshold_expression i>2\s(i)
_cod_data_source_file c5dt02386f2.cif
_cod_data_source_block compound_9
_cod_depositor_comments 'Adding full bibliography for 7035878--7035886.cif.'
_cod_database_code 7035882

loop_
_symmetry_equiv_pos_site_id
_symmetry_equiv_pos_as_xyz
1 x,y,z
2 -x,-y,-z

loop_
_atom_site_aniso_label
_atom_site_aniso_U_11
_atom_site_aniso_U_22
_atom_site_aniso_U_33
_atom_site_aniso_U_23
_atom_site_aniso_U_13
_atom_site_aniso_U_12
Pt1 0.0163(1) 0.0093(1) 0.0144(1) -0.0043(1) -0.0029(1) -0.0005(1)
P1 0.0313(16) 0.0220(13) 0.0279(13) -0.0134(11) -0.0148(11) 0.0041(11)
P2 0.0208(10) 0.0158(8) 0.0215(10) -0.0117(8) -0.0020(7) -0.0029(7)
P1A 0.044(3) 0.038(3) 0.043(3) -0.021(3) -0.022(3) 0.002(3)
F1 0.045(3) 0.086(4) 0.056(4) -0.022(3) 0.000(3) -0.019(3)
N1 0.021(3) 0.013(2) 0.017(2) -0.0054(19) -0.0003(19) 0.0010(19)
F2 0.039(3) 0.074(4) 0.063(3) -0.039(3) 0.005(3) 0.014(3)
N2 0.023(3) 0.011(2) 0.023(2) -0.0064(19) -0.003(2) -0.0015(19)
P2A 0.030(3) 0.024(2) 0.030(3) -0.015(2) -0.002(2) -0.006(2)
N3 0.017(3) 0.013(2) 0.020(2) -0.0052(19) -0.0035(19) -0.0018(18)
F3 0.064(4) 0.050(3) 0.060(4) 0.004(3) -0.015(3) 0.020(3)
F4 0.080(5) 0.098(5) 0.099(5) -0.067(4) -0.051(4) 0.004(4)
N4 0.016(2) 0.014(2) 0.016(2) -0.0049(18) -0.0022(18) -0.0016(18)
N5 0.016(3) 0.016(2) 0.019(2) -0.0098(19) -0.0042(19) -0.0006(18)
F5 0.064(4) 0.031(3) 0.092(5) 0.014(3) -0.047(4) -0.019(3)
F6 0.067(4) 0.073(4) 0.052(4) -0.040(3) -0.002(3) -0.032(3)
N6 0.019(3) 0.016(2) 0.020(2) -0.0074(19) -0.0062(19) -0.0028(19)
N7 0.019(3) 0.018(2) 0.017(2) -0.0054(19) -0.0062(19) -0.0015(19)
N8 0.022(3) 0.020(2) 0.019(2) -0.007(2) -0.004(2) 0.001(2)
C1 0.019(3) 0.023(3) 0.027(3) -0.005(3) 0.005(2) -0.001(2)
C2 0.021(3) 0.015(3) 0.013(2) -0.005(2) 0.001(2) -0.005(2)
C3 0.029(4) 0.013(3) 0.027(3) -0.009(2) -0.005(3) 0.004(2)
C4 0.032(4) 0.010(3) 0.025(3) -0.008(2) -0.006(3) 0.002(2)
C5 0.018(3) 0.017(3) 0.035(3) -0.014(3) -0.004(3) -0.002(2)
C6 0.021(3) 0.012(3) 0.017(3) -0.005(2) -0.009(2) 0.005(2)
C7 0.018(3) 0.019(3) 0.021(3) -0.002(2) -0.005(2) -0.007(2)
C8 0.018(3) 0.024(3) 0.021(3) -0.010(2) -0.002(2) -0.002(2)
C9 0.021(3) 0.011(2) 0.022(3) -0.008(2) -0.005(2) 0.002(2)
C10 0.018(3) 0.013(2) 0.013(2) -0.005(2) -0.003(2) -0.002(2)
C11 0.027(4) 0.016(3) 0.029(3) -0.013(2) -0.008(3) 0.003(2)
C12 0.031(4) 0.016(3) 0.025(3) -0.009(2) -0.009(3) -0.005(2)
C13 0.018(3) 0.020(3) 0.029(3) -0.011(2) -0.006(2) -0.002(2)
C14 0.025(3) 0.014(3) 0.013(2) -0.003(2) -0.009(2) 0.003(2)
C15 0.014(3) 0.017(3) 0.019(3) 0.001(2) -0.003(2) -0.001(2)
C16 0.025(3) 0.024(3) 0.016(3) -0.005(2) -0.004(2) 0.002(2)
C17 0.037(4) 0.026(3) 0.024(3) -0.014(3) -0.007(3) -0.003(3)
F7 0.039(2) 0.028(2) 0.029(2) -0.0210(18) 0.0007(18) -0.0112(18)
F8 0.035(2) 0.026(2) 0.044(2) -0.0246(18) -0.006(2) -0.0041(18)
F9 0.064(3) 0.0259(19) 0.0224(18) -0.0050(15) -0.0076(19) -0.010(2)
F10 0.0206(19) 0.028(2) 0.042(2) -0.0185(19) -0.0054(16) 0.0011(16)
F11 0.043(3) 0.0223(19) 0.033(2) -0.0020(17) -0.0162(19) -0.0045(19)
F12 0.024(2) 0.045(3) 0.059(3) -0.036(2) 0.0032(18) -0.0104(18)
F1A 0.059(6) 0.041(5) 0.084(7) -0.022(5) -0.023(6) 0.010(5)
F2A 0.034(6) 0.047(5) 0.075(7) -0.015(5) -0.011(5) 0.001(5)
F3A 0.079(7) 0.082(6) 0.048(4) -0.025(4) -0.006(5) -0.013(5)
F4A 0.044(6) 0.038(5) 0.038(5) -0.015(5) -0.023(5) -0.004(4)
F5A 0.067(6) 0.071(6) 0.049(4) -0.026(4) -0.005(5) -0.023(5)
F6A 0.059(6) 0.054(5) 0.062(6) -0.016(5) -0.016(5) -0.023(5)
F7A 0.038(5) 0.024(4) 0.029(5) -0.017(3) 0.003(4) -0.007(4)
F8A 0.030(6) 0.022(4) 0.038(5) -0.018(4) -0.003(5) -0.005(4)
F9A 0.039(4) 0.027(4) 0.027(4) -0.011(4) -0.005(4) 0.002(4)
F10A 0.030(4) 0.022(5) 0.029(4) -0.009(4) -0.002(4) -0.005(4)
F11A 0.032(4) 0.032(4) 0.036(4) -0.016(4) -0.008(3) -0.003(4)
F12A 0.038(4) 0.028(5) 0.034(4) -0.023(4) 0.007(4) -0.012(4)

loop_
_atom_site_label
_atom_site_type_symbol
_atom_site_thermal_displace_type
_atom_site_fract_x
_atom_site_fract_y
_atom_site_fract_z
_atom_site_occupancy
_atom_site_U_iso_or_equiv
_atom_site_calc_flag
_atom_site_refinement_flags
_atom_site_disorder_assembly
_atom_site_disorder_group
Pt1 Pt Uani 0.43106(2) 0.34101(2) 0.27509(2) 1.000 0.0141(1) d . . .
P1 P Uani 0.8359(4) 0.3023(4) 0.4028(4) 0.712(6) 0.0254(8) d DUP A 1
P2 P Uani 0.8450(2) 0.8904(2) -0.0470(2) 0.836(6) 0.0185(5) d DUP B 3
P1A P Uani 0.8169(10) 0.2882(10) 0.4041(9) 0.288(6) 0.0386(17) d DUP A 2
F1 F Uani 0.6958(7) 0.2910(8) 0.5081(7) 0.712(6) 0.068(2) d DUP A 1
N1 N Uani 0.2592(5) 0.5906(4) 0.2659(4) 1.000 0.0193(14) d . . .
F2 F Uani 0.9788(7) 0.3237(6) 0.2963(6) 0.712(6) 0.0633(19) d DUP A 1
N2 N Uani 0.4655(5) 0.6250(4) 0.1566(4) 1.000 0.0203(14) d . . .
P2A P Uani 0.8551(12) 0.8841(10) -0.0283(11) 0.164(6) 0.0275(16) d DUP B 4
N3 N Uani 0.6542(5) 0.5103(4) 0.0651(4) 1.000 0.0179(14) d . . .
F3 F Uani 0.7830(8) 0.4404(6) 0.3069(7) 0.712(6) 0.076(2) d DUP A 1
F4 F Uani 0.7794(9) 0.2469(8) 0.3350(9) 0.712(6) 0.077(3) d DUP A 1
N4 N Uani 0.6946(5) 0.3189(4) 0.0856(4) 1.000 0.0166(12) d . . .
N5 N Uani 0.5717(5) 0.1270(4) 0.2073(4) 1.000 0.0164(14) d . . .
F5 F Uani 0.8893(8) 0.1626(6) 0.4950(8) 0.712(6) 0.072(2) d DUP A 1
F6 F Uani 0.8950(7) 0.3579(7) 0.4707(7) 0.712(6) 0.057(2) d DUP A 1
N6 N Uani 0.3667(5) 0.0904(4) 0.3175(4) 1.000 0.0181(14) d . . .
N7 N Uani 0.2187(5) 0.1576(4) 0.4723(4) 1.000 0.0188(14) d . . .
N8 N Uani 0.2606(5) 0.2581(4) 0.5600(4) 1.000 0.0220(14) d . . .
C1 C Uani 0.1288(6) 0.5317(6) 0.3394(6) 1.000 0.0289(17) d . . .
C2 C Uani 0.3814(6) 0.5283(5) 0.2386(5) 1.000 0.0177(16) d . . .
C3 C Uani 0.2688(6) 0.7199(5) 0.2065(5) 1.000 0.0246(19) d . . .
C4 C Uani 0.3962(6) 0.7434(5) 0.1372(5) 1.000 0.0233(19) d . . .
C5 C Uani 0.6098(6) 0.6124(5) 0.1033(6) 1.000 0.0230(17) d . . .
C6 C Uani 0.6005(6) 0.3947(5) 0.1305(5) 1.000 0.0175(17) d . . .
C7 C Uani 0.7821(6) 0.5046(5) -0.0158(5) 1.000 0.0216(17) d . . .
C8 C Uani 0.8079(6) 0.3853(5) -0.0031(5) 1.000 0.0219(17) d . . .
C9 C Uani 0.7051(6) 0.1785(5) 0.1512(5) 1.000 0.0185(16) d . . .
C10 C Uani 0.4620(6) 0.1720(5) 0.2722(5) 1.000 0.0152(14) d . . .
C11 C Uani 0.5464(6) 0.0151(5) 0.2128(6) 1.000 0.0234(19) d . . .
C12 C Uani 0.4176(6) -0.0072(5) 0.2828(5) 1.000 0.0231(19) d . . .
C13 C Uani 0.2238(6) 0.1158(5) 0.3769(6) 1.000 0.0223(17) d . . .
C14 C Uani 0.2887(6) 0.2550(5) 0.4447(5) 1.000 0.0185(16) d . . .
C15 C Uani 0.1450(6) 0.1035(5) 0.6031(5) 1.000 0.0213(17) d . . .
C16 C Uani 0.1718(6) 0.1669(5) 0.6569(5) 1.000 0.0246(17) d . . .
C17 C Uani 0.3235(7) 0.3399(6) 0.5829(6) 1.000 0.0279(19) d . . .
F7 F Uani 0.8406(5) 0.7937(4) -0.0996(4) 0.836(6) 0.0292(12) d DUP B 3
F8 F Uani 0.8455(6) 0.9884(4) 0.0053(5) 0.836(6) 0.0318(12) d DUP B 3
F9 F Uani 0.8585(6) 0.7728(4) 0.0916(4) 0.836(6) 0.0398(13) d DUP B 3
F10 F Uani 1.0057(4) 0.8872(5) -0.0984(5) 0.836(6) 0.0303(11) d DUP B 3
F11 F Uani 0.8318(6) 1.0083(4) -0.1875(5) 0.836(6) 0.0355(14) d DUP B 3
F12 F Uani 0.6827(4) 0.8949(5) 0.0032(5) 0.836(6) 0.0393(16) d DUP B 3
F1A F Uani 0.7116(15) 0.4103(12) 0.3598(17) 0.288(6) 0.066(3) d DUP A 2
F2A F Uani 0.9307(14) 0.1696(14) 0.4405(16) 0.288(6) 0.059(3) d DUP A 2
F3A F Uani 0.8746(18) 0.3168(15) 0.2565(11) 0.288(6) 0.073(3) d DUP A 2
F4A F Uani 0.7161(13) 0.1986(11) 0.4182(13) 0.288(6) 0.038(3) d DUP A 2
F5A F Uani 0.7546(17) 0.2531(15) 0.5535(11) 0.288(6) 0.062(3) d DUP A 2
F6A F Uani 0.9185(14) 0.3747(13) 0.3957(17) 0.288(6) 0.060(3) d DUP A 2
F7A F Uani 0.866(2) 0.7683(14) -0.0602(17) 0.164(6) 0.030(3) d DUP B 4
F8A F Uani 0.840(2) 0.9990(14) 0.0058(19) 0.164(6) 0.029(3) d DUP B 4
F9A F Uani 0.940(2) 0.7972(17) 0.0799(15) 0.164(6) 0.033(2) d DUP B 4
F10A F Uani 0.9908(16) 0.9348(19) -0.1375(16) 0.164(6) 0.029(3) d DUP B 4
F11A F Uani 0.7696(19) 0.9716(17) -0.1374(18) 0.164(6) 0.033(2) d DUP B 4
F12A F Uani 0.7176(16) 0.8332(18) 0.0810(17) 0.164(6) 0.032(3) d DUP B 4
H1A H Uiso 0.05390 0.59520 0.30760 1.000 0.0430 c RU . .
H1B H Uiso 0.11610 0.50290 0.43370 1.000 0.0430 c RU . .
H1C H Uiso 0.12950 0.45770 0.32580 1.000 0.0430 c RU . .
H3 H Uiso 0.19670 0.78250 0.21350 1.000 0.0290 c RU . .
H4 H Uiso 0.43240 0.82510 0.08480 1.000 0.0280 c RU . .
H5A H Uiso 0.65790 0.59610 0.17000 1.000 0.0280 c RU . .
H5B H Uiso 0.63700 0.69510 0.02510 1.000 0.0280 c RU . .
H7 H Uiso 0.84050 0.57270 -0.07000 1.000 0.0250 c RU . .
H8 H Uiso 0.88790 0.35230 -0.04610 1.000 0.0260 c RU . .
H9A H Uiso 0.75310 0.14550 0.22240 1.000 0.0220 c RU . .
H9B H Uiso 0.76000 0.14760 0.08670 1.000 0.0220 c RU . .
H11 H Uiso 0.60790 -0.03510 0.17470 1.000 0.0280 c RU . .
H12 H Uiso 0.37010 -0.07700 0.30440 1.000 0.0280 c RU . .
H13A H Uiso 0.17810 0.18350 0.30750 1.000 0.0270 c RU . .
H13B H Uiso 0.17560 0.03670 0.42110 1.000 0.0270 c RU . .
H15 H Uiso 0.08720 0.03530 0.64550 1.000 0.0250 c RU . .
H16 H Uiso 0.13640 0.15210 0.74570 1.000 0.0300 c RU . .
H17A H Uiso 0.34230 0.42120 0.50170 1.000 0.0420 c RU . .
H17B H Uiso 0.40910 0.29570 0.60870 1.000 0.0420 c RU . .
H17C H Uiso 0.26130 0.35750 0.65360 1.000 0.0420 c RU . .

loop_
_atom_type_symbol
_atom_type_description
_atom_type_scat_dispersion_real
_atom_type_scat_dispersion_imag
_atom_type_scat_source
C C 0.0033 0.0016 ' International Tables Vol C Tables 4.2.6.8 and 6.1.1.4'
H H 0.0000 0.0000 ' International Tables Vol C Tables 4.2.6.8 and 6.1.1.4'
F F 0.0171 0.0103 ' International Tables Vol C Tables 4.2.6.8 and 6.1.1.4'
N N 0.0061 0.0033 ' International Tables Vol C Tables 4.2.6.8 and 6.1.1.4'
P P 0.1023 0.0942 ' International Tables Vol C Tables 4.2.6.8 and 6.1.1.4'
Pt Pt -1.7033 8.3905 ' International Tables Vol C Tables 4.2.6.8 and 6.1.1.4'

loop_
_geom_angle_atom_site_label_1
_geom_angle_atom_site_label_2
_geom_angle_atom_site_label_3
_geom_angle
_geom_angle_publ_flag
C2 Pt1 C6 89.0(2) yes
C2 Pt1 C10 166.0(2) yes
C2 Pt1 C14 99.7(2) yes
C6 Pt1 C10 88.3(2) yes
C6 Pt1 C14 167.0(2) yes
C10 Pt1 C14 85.4(2) yes
F1 P1 F6 88.6(5) yes
F2 P1 F3 88.0(4) yes
F2 P1 F4 91.6(5) yes
F2 P1 F5 91.2(5) yes
F2 P1 F6 87.8(4) yes
F3 P1 F4 88.2(5) yes
F3 P1 F5 178.0(5) yes
F3 P1 F6 92.1(5) yes
F4 P1 F5 90.0(5) yes
F4 P1 F6 179.3(6) yes
F5 P1 F6 89.7(5) yes
F1 P1 F4 92.0(5) yes
F1 P1 F2 175.6(6) yes
F1 P1 F3 89.6(5) yes
F1 P1 F5 91.4(5) yes
F7 P2 F8 178.5(3) yes
F8 P2 F9 90.3(3) yes
F8 P2 F10 90.8(3) yes
F8 P2 F11 90.2(3) yes
F8 P2 F12 89.3(3) yes
F9 P2 F10 90.6(3) yes
F9 P2 F11 179.5(3) yes
F9 P2 F12 90.0(3) yes
F10 P2 F11 89.2(3) yes
F10 P2 F12 179.3(3) yes
F11 P2 F12 90.1(3) yes
F7 P2 F11 89.2(3) yes
F7 P2 F9 90.3(3) yes
F7 P2 F10 90.5(3) yes
F7 P2 F12 89.4(3) yes
F1A P1A F2A 176.3(11) yes
F2A P1A F5A 91.7(10) yes
F2A P1A F6A 88.7(10) yes
F3A P1A F4A 88.2(10) yes
F3A P1A F5A 176.7(13) yes
F3A P1A F6A 93.7(11) yes
F4A P1A F5A 88.6(10) yes
F4A P1A F6A 177.8(10) yes
F5A P1A F6A 89.6(11) yes
F1A P1A F6A 89.2(11) yes
F2A P1A F3A 87.6(11) yes
F2A P1A F4A 90.2(10) yes
F1A P1A F5A 91.4(11) yes
F1A P1A F3A 89.4(10) yes
F1A P1A F4A 92.0(10) yes
C1 N1 C2 125.9(5) yes
C1 N1 C3 122.8(6) yes
C2 N1 C3 111.0(5) yes
C4 N2 C5 121.6(5) yes
C2 N2 C4 111.0(5) yes
C2 N2 C5 127.3(5) yes
F7A P2A F10A 90.6(13) yes
F7A P2A F11A 89.7(12) yes
F7A P2A F9A 90.3(12) yes
F7A P2A F8A 178.4(14) yes
F8A P2A F12A 89.3(13) yes
F9A P2A F10A 90.6(12) yes
F9A P2A F11A 180(2) yes
F7A P2A F12A 89.2(13) yes
F8A P2A F9A 90.1(12) yes
F8A P2A F10A 90.9(13) yes
F8A P2A F11A 90.0(13) yes
F9A P2A F12A 89.8(11) yes
F10A P2A F11A 89.3(11) yes
F10A P2A F12A 179.6(16) yes
F11A P2A F12A 90.3(12) yes
C5 N3 C7 121.4(5) yes
C6 N3 C7 110.7(5) yes
C5 N3 C6 125.0(5) yes
C8 N4 C9 120.2(5) yes
C6 N4 C8 110.9(5) yes
C6 N4 C9 125.5(5) yes
C9 N5 C10 124.9(5) yes
C9 N5 C11 123.9(5) yes
C10 N5 C11 110.9(5) yes
C10 N6 C12 110.7(5) yes
C10 N6 C13 122.9(5) yes
C12 N6 C13 125.8(5) yes
C14 N7 C15 111.1(5) yes
C13 N7 C14 123.6(5) yes
C13 N7 C15 125.3(5) yes
C14 N8 C16 110.9(5) yes
C14 N8 C17 124.6(5) yes
C16 N8 C17 124.3(5) yes
N1 C2 N2 103.7(5) yes
Pt1 C2 N2 124.8(5) yes
Pt1 C2 N1 130.5(5) yes
N1 C3 C4 108.2(6) yes
N2 C4 C3 106.1(5) yes
N2 C5 N3 114.4(5) yes
Pt1 C6 N4 127.1(4) yes
N3 C6 N4 104.5(5) yes
Pt1 C6 N3 128.1(5) yes
N3 C7 C8 107.2(5) yes
N4 C8 C7 106.6(5) yes
N4 C9 N5 112.2(5) yes
Pt1 C10 N5 128.0(5) yes
N5 C10 N6 105.4(5) yes
Pt1 C10 N6 125.8(5) yes
N5 C11 C12 106.0(6) yes
N6 C12 C11 107.2(6) yes
N6 C13 N7 109.0(5) yes
Pt1 C14 N7 123.8(4) yes
Pt1 C14 N8 130.6(5) yes
N7 C14 N8 104.4(5) yes
N7 C15 C16 106.0(5) yes
N8 C16 C15 107.6(5) yes
N1 C1 H1A 109.00 no
N1 C1 H1B 110.00 no
N1 C1 H1C 109.00 no
H1A C1 H1B 109.00 no
H1A C1 H1C 109.00 no
H1B C1 H1C 109.00 no
N1 C3 H3 126.00 no
C4 C3 H3 126.00 no
N2 C4 H4 127.00 no
C3 C4 H4 127.00 no
N2 C5 H5A 109.00 no
N2 C5 H5B 109.00 no
N3 C5 H5A 109.00 no
N3 C5 H5B 109.00 no
H5A C5 H5B 108.00 no
C8 C7 H7 126.00 no
N3 C7 H7 126.00 no
N4 C8 H8 127.00 no
C7 C8 H8 127.00 no
N4 C9 H9A 109.00 no
N4 C9 H9B 109.00 no
H9A C9 H9B 108.00 no
N5 C9 H9B 109.00 no
N5 C9 H9A 109.00 no
C12 C11 H11 127.00 no
N5 C11 H11 127.00 no
N6 C12 H12 126.00 no
C11 C12 H12 126.00 no
H13A C13 H13B 108.00 no
N7 C13 H13A 110.00 no
N7 C13 H13B 110.00 no
N6 C13 H13A 110.00 no
N6 C13 H13B 110.00 no
N7 C15 H15 127.00 no
C16 C15 H15 127.00 no
N8 C16 H16 126.00 no
C15 C16 H16 126.00 no
H17A C17 H17C 110.00 no
H17B C17 H17C 109.00 no
H17A C17 H17B 109.00 no
N8 C17 H17A 109.00 no
N8 C17 H17B 109.00 no
N8 C17 H17C 109.00 no

loop_
_geom_bond_atom_site_label_1
_geom_bond_atom_site_label_2
_geom_bond_distance
_geom_bond_publ_flag
Pt1 C2 2.042(6) yes
Pt1 C6 2.000(6) yes
Pt1 C10 2.003(6) yes
Pt1 C14 2.026(6) yes
P1 F6 1.592(10) yes
P1 F3 1.570(9) yes
P1 F1 1.580(9) yes
P1 F2 1.598(8) yes
P1 F4 1.572(11) yes
P1 F5 1.570(10) yes
P2 F7 1.592(6) yes
P2 F9 1.582(5) yes
P2 F10 1.583(5) yes
P2 F8 1.592(6) yes
P2 F12 1.597(5) yes
P2 F11 1.598(6) yes
P1A F5A 1.570(15) yes
P1A F4A 1.579(19) yes
P1A F1A 1.58(2) yes
P1A F2A 1.60(2) yes
P1A F3A 1.565(15) yes
P1A F6A 1.59(2) yes
N1 C3 1.362(8) yes
N1 C2 1.354(8) yes
N1 C1 1.471(8) yes
N2 C5 1.437(8) yes
N2 C2 1.362(8) yes
N2 C4 1.383(8) yes
P2A F10A 1.58(2) yes
P2A F11A 1.60(2) yes
P2A F12A 1.60(2) yes
P2A F9A 1.58(2) yes
P2A F7A 1.59(2) yes
P2A F8A 1.59(2) yes
N3 C7 1.388(8) yes
N3 C5 1.453(8) yes
N3 C6 1.358(8) yes
N4 C9 1.459(8) yes
N4 C6 1.356(8) yes
N4 C8 1.393(8) yes
N5 C10 1.336(8) yes
N5 C9 1.460(8) yes
N5 C11 1.395(8) yes
N6 C12 1.381(8) yes
N6 C10 1.341(8) yes
N6 C13 1.466(8) yes
N7 C13 1.450(8) yes
N7 C14 1.361(8) yes
N7 C15 1.390(7) yes
N8 C14 1.344(7) yes
N8 C16 1.383(8) yes
N8 C17 1.463(9) yes
C3 C4 1.327(9) no
C7 C8 1.338(9) no
C11 C12 1.339(9) no
C15 C16 1.334(9) no
C1 H1A 0.9800 no
C1 H1C 0.9800 no
C1 H1B 0.9800 no
C3 H3 0.9500 no
C4 H4 0.9500 no
C5 H5A 0.9900 no
C5 H5B 0.9900 no
C7 H7 0.9500 no
C8 H8 0.9500 no
C9 H9A 0.9900 no
C9 H9B 0.9900 no
C11 H11 0.9500 no
C12 H12 0.9500 no
C13 H13A 0.9900 no
C13 H13B 0.9900 no
C15 H15 0.9500 no
C16 H16 0.9500 no
C17 H17C 0.9800 no
C17 H17A 0.9800 no
C17 H17B 0.9800 no

loop_
_geom_torsion_atom_site_label_1
_geom_torsion_atom_site_label_2
_geom_torsion_atom_site_label_3
_geom_torsion_atom_site_label_4
_geom_torsion
_geom_torsion_publ_flag
C6 Pt1 C2 N1 157.7(5) no
C6 Pt1 C2 N2 -9.1(5) no
C14 Pt1 C2 N1 -32.0(5) no
C14 Pt1 C2 N2 161.3(5) no
C2 Pt1 C6 N3 10.5(5) no
C2 Pt1 C6 N4 -176.9(5) no
C10 Pt1 C6 N3 176.7(6) no
C10 Pt1 C6 N4 -10.7(5) no
C6 Pt1 C10 N5 9.3(5) no
C6 Pt1 C10 N6 -158.5(5) no
C14 Pt1 C10 N5 -159.4(5) no
C14 Pt1 C10 N6 32.8(5) no
C2 Pt1 C14 N7 138.6(5) no
C2 Pt1 C14 N8 -56.1(6) no
C10 Pt1 C14 N7 -28.2(5) no
C10 Pt1 C14 N8 137.1(6) no
C1 N1 C2 Pt1 4.2(8) no
C1 N1 C2 N2 173.0(5) no
C3 N1 C2 Pt1 -170.6(4) no
C3 N1 C2 N2 -1.9(6) no
C1 N1 C3 C4 -173.4(5) no
C2 N1 C3 C4 1.7(7) no
C4 N2 C2 Pt1 171.1(4) no
C4 N2 C2 N1 1.4(6) no
C5 N2 C2 Pt1 -14.2(8) no
C5 N2 C2 N1 176.2(5) no
C2 N2 C4 C3 -0.5(6) no
C5 N2 C4 C3 -175.6(5) no
C2 N2 C5 N3 38.8(8) no
C4 N2 C5 N3 -147.0(5) no
C6 N3 C5 N2 -36.6(8) no
C7 N3 C5 N2 164.3(5) no
C5 N3 C6 Pt1 10.9(9) no
C5 N3 C6 N4 -163.1(5) no
C7 N3 C6 Pt1 171.9(4) no
C7 N3 C6 N4 -2.1(6) no
C5 N3 C7 C8 162.9(5) no
C6 N3 C7 C8 1.2(7) no
C8 N4 C6 Pt1 -171.8(4) no
C8 N4 C6 N3 2.2(6) no
C9 N4 C6 Pt1 -13.1(9) no
C9 N4 C6 N3 161.0(5) no
C6 N4 C8 C7 -1.6(7) no
C9 N4 C8 C7 -161.6(5) no
C6 N4 C9 N5 40.5(8) no
C8 N4 C9 N5 -162.5(5) no
C10 N5 C9 N4 -42.1(7) no
C11 N5 C9 N4 145.4(5) no
C9 N5 C10 Pt1 16.1(8) no
C9 N5 C10 N6 -174.1(5) no
C11 N5 C10 Pt1 -170.5(4) no
C11 N5 C10 N6 -0.7(6) no
C9 N5 C11 C12 173.6(5) no
C10 N5 C11 C12 0.2(7) no
C12 N6 C10 Pt1 171.1(4) no
C12 N6 C10 N5 1.0(6) no
C13 N6 C10 Pt1 -0.2(7) no
C13 N6 C10 N5 -170.3(5) no
C10 N6 C12 C11 -1.0(6) no
C13 N6 C12 C11 170.0(5) no
C10 N6 C13 N7 -47.1(7) no
C12 N6 C13 N7 143.0(5) no
C14 N7 C13 N6 51.9(8) no
C15 N7 C13 N6 -126.9(6) no
C13 N7 C14 Pt1 -8.8(9) no
C13 N7 C14 N8 -177.3(5) no
C15 N7 C14 Pt1 170.2(4) no
C15 N7 C14 N8 1.6(7) no
C13 N7 C15 C16 177.9(6) no
C14 N7 C15 C16 -1.0(7) no
C16 N8 C14 Pt1 -169.1(5) no
C16 N8 C14 N7 -1.6(7) no
C17 N8 C14 Pt1 6.5(10) no
C17 N8 C14 N7 174.0(6) no
C14 N8 C16 C15 1.1(7) no
C17 N8 C16 C15 -174.5(6) no
N1 C3 C4 N2 -0.7(6) no
N3 C7 C8 N4 0.2(6) no
N5 C11 C12 N6 0.5(6) no
N7 C15 C16 N8 0.0(7) no
